data_7250108
loop_
_publ_author_name
'Rahimi Mosafer, Houri S.'
'S\'anchez-Mart\'in, Josu'
'Errandonea, Daniel'
'Turnbull, Robin'
'Ib\'a\~nez-Insa, Jordi'
'Oliva, Robert'
'Fitch, Andrew'
'Popescu, Catalin'
'Koz\/lowski, Miros\/law'
'Martin, Christine'
'Maximenko, Alexey'
'Wolska, Anna'
'Klepka, Marcin'
'Minikayev, Roman'
'Paszkowicz, Wojciech'

_publ_section_title
;
 Exploring thermal and elastic properties of Ca10Ni0.5(VO4)7: a study
 involving the use of synchrotron radiation facilities
;
_journal_issue 15
_journal_name_full CrystEngComm
_journal_page_first 2343
_journal_page_last 2353
_journal_paper_doi 10.1039/D4CE01033G
_journal_volume 27
_journal_year 2025
_chemical_formula_sum 'Ca10 Ni0.5 O28 V7'
_chemical_formula_weight 1234.725
_chemical_name_mineral Ca10Ni0.5V7O28
_space_group_IT_number 161
_space_group_name_Hall 'R 3 -2"c'
_space_group_name_H-M_alt 'R 3 c :H'
_symmetry_cell_setting trigonal
_symmetry_space_group_name_Hall 'R 3 -2"c'
_symmetry_space_group_name_H-M 'R 3 c :H'
_audit_update_record
;
2024-11-22 deposited with the CCDC.	2025-03-07 downloaded from the CCDC.
;
_cell_angle_alpha 90.0000
_cell_angle_beta 90.0000
_cell_angle_gamma 120.000
_cell_formula_units_Z 6
_cell_length_a 10.777847(9)
_cell_length_b 10.777847(9)
_cell_length_c 37.81681(3)
_cell_measurement_temperature 290
_cell_volume 3804.342(5)
_computing_structure_refinement FULLPROF
_diffrn_ambient_temperature 290
_diffrn_measurement_device 'Beamline 20, ESRF'
_diffrn_measurement_device_type 'synchrotron X-ray source'
_diffrn_radiation_type ?synchrotron?
_diffrn_radiation_wavelength 0.354207
_exptl_crystal_colour yellow
_exptl_crystal_density_diffrn 3.231
_exptl_crystal_description powder
_pd_meas_2theta_range_inc 0.000701
_pd_meas_2theta_range_max 49.99960
_pd_meas_2theta_range_min 0.50470
_pd_meas_number_of_points 70708
_pd_proc_2theta_range_inc 0.000701
_pd_proc_2theta_range_max 49.9989
_pd_proc_2theta_range_min 0.5040
_pd_proc_ls_prof_R_factor 8.3314
_pd_proc_ls_prof_wR_expected 3.7924
_pd_proc_ls_prof_wR_factor 11.6080
_pd_proc_wavelength 0.354207
_refine_ls_goodness_of_fit_all 3.06
_refine_ls_number_parameters 71
_refine_ls_number_reflns 6129
_refine_ls_number_restraints 0
_refine_ls_R_I_factor 8.0023
_cod_data_source_file d4ce01033g1.cif
_cod_data_source_block Ca10Ni05V7O28
_cod_depositor_comments
;
The following automatic conversions were performed:

data item '_symmetry_cell_setting' value 'Trigonal' was changed to
'trigonal' in accordance with the
/home/data/users/saulius/crontab/automatic-downloads/rss-feeds/RSC/lib/dictionaries/cif_core.dic
dictionary named 'cif_core.dic' version 2.4.2 last updated on
2011-04-26.

Automatic conversion script
Id: cif_fix_values 8170 2020-07-09 18:12:32Z antanas 

 Adding full bibliography for 7250108--7250109.cif.
;
_cod_original_cell_volume 3804.343(5)
_cod_original_sg_symbol_H-M 'R 3 c'
_cod_original_formula_sum Ca10Ni0.5V7O28
_cod_database_code 7250108
_pd_proc_ls_prof_chi2 9.3688
_pd_proc_ls_prof_echi2 6.4746

loop_
_symmetry_equiv_pos_as_xyz
x,y,z
-y,x-y,z
-x+y,-x,z
-y,-x,z+1/2
-x+y,y,z+1/2
x,x-y,z+1/2
x+2/3,y+1/3,z+1/3
-y+2/3,x-y+1/3,z+1/3
-x+y+2/3,-x+1/3,z+1/3
-y+2/3,-x+1/3,z+5/6
-x+y+2/3,y+1/3,z+5/6
x+2/3,x-y+1/3,z+5/6
x+1/3,y+2/3,z+2/3
-y+1/3,x-y+2/3,z+2/3
-x+y+1/3,-x+2/3,z+2/3
-y+1/3,-x+2/3,z+1/6
-x+y+1/3,y+2/3,z+1/6
x+1/3,x-y+2/3,z+1/6

loop_
_atom_site_label
_atom_site_fract_x
_atom_site_fract_y
_atom_site_fract_z
_atom_site_U_iso_or_equiv
_atom_site_occupancy
_atom_site_adp_type
_atom_site_type_symbol
M1 0.19786(14) 0.39480(14) 0.00236(5) 0.0136(3) 1.00000 Uiso Ca
M2 0.15890(14) 0.28012(13) 0.20167(5) 0.0092(3) 1.00000 Uiso Ca
M3 0.18669(14) 0.39587(12) 0.10989(5) 0.0188(3) 1.00000 Uiso Ca
M4 0.00000 0.00000 0.0773(2) 0.086(2) 0.50000 Uiso Ca
M5 0.00000 0.00000 0.26525(6) 0.0092(4) 0.549(7) Uiso Ca
Ni1 0.00000 0.00000 0.26525(6) 0.0092(4) 0.451(7) Uiso Ni
V1 0.00000 0.00000 0.00000 0.0099(4) 1.000(7) Uiso V
V2 0.31134(10) 0.13693(12) 0.13201(4) 0.0114(3) 1.000(7) Uiso V
V3 0.34839(12) 0.15066(12) 0.23535(4) 0.0091(3) 1.000(7) Uiso V
O1 0.1549(4) 0.0113(5) 0.01222(12) 0.0209(3) 1.000(7) Uiso O
O2 0.00000 0.00000 0.45668(18) 0.0209(3) 1.000(7) Uiso O
O3 0.2662(4) 0.0709(4) 0.09160(11) 0.0209(3) 1.000(7) Uiso O
O4 0.2278(4) 0.2269(4) 0.14504(10) 0.0209(3) 1.000(7) Uiso O
O5 0.2817(4) -0.0103(4) 0.15576(10) 0.0209(3) 1.000(7) Uiso O
O6 0.0847(4) 0.1754(4) 0.30253(12) 0.0209(3) 1.000(7) Uiso O
O7 0.4041(4) 0.0330(4) 0.22486(11) 0.0209(3) 1.000(7) Uiso O
O8 0.0255(4) 0.2400(4) 0.37941(10) 0.0209(3) 1.000(7) Uiso O
O9 0.1715(4) 0.0776(5) 0.22451(12) 0.0209(3) 1.000(7) Uiso O
O10 0.3788(4) 0.1840(4) 0.27867(10) 0.0209(3) 1.000(7) Uiso O

loop_
_geom_angle_atom_site_label_1
_geom_angle_atom_site_label_2
_geom_angle_atom_site_label_3
_geom_angle
_geom_angle_site_symmetry_1
_geom_angle_site_symmetry_3
_geom_angle_publ_flag
O1 M1 O5 96.3(2) 2_555 11_554 ?
O1 M1 O6 119.5(3) 2_555 14_554 ?
O1 M1 O6 153.2(2) 2_555 15_554 ?
O1 M1 O7 87.0(2) 2_555 11_554 ?
O1 M1 O8 83.4(3) 2_555 14_554 ?
O1 M1 O10 74.7(2) 2_555 15_554 ?
O5 M1 O6 127.1(4) 11_554 14_554 ?
O5 M1 O6 64.3(2) 11_554 15_554 ?
O5 M1 O7 71.6(2) 11_554 11_554 ?
O5 M1 O8 144.5(4) 11_554 14_554 ?
O5 M1 O10 73.9(2) 11_554 15_554 ?
O6 M1 O6 67.4(2) 14_554 15_554 ?
O6 M1 O7 140.7(3) 14_554 11_554 ?
O6 M1 O8 81.4(3) 14_554 14_554 ?
O6 M1 O10 79.4(3) 14_554 15_554 ?
O6 M1 O7 102.7(3) 15_554 11_554 ?
O6 M1 O8 123.2(3) 15_554 14_554 ?
O6 M1 O10 81.85(19) 15_554 15_554 ?
O7 M1 O8 73.0(3) 11_554 14_554 ?
O7 M1 O10 138.6(3) 11_554 15_554 ?
O8 M1 O10 138.4(3) 14_554 15_554 ?
O1 M2 O3 81.9(2) 16_555 16_555 ?
O1 M2 O4 77.1(2) 16_555 1_555 ?
O1 M2 O5 81.1(2) 16_555 2_555 ?
O1 M2 O7 91.9(2) 16_555 2_555 ?
O1 M2 O8 76.1(3) 16_555 10_554 ?
O1 M2 O9 137.0(4) 16_555 1_555 ?
O1 M2 O9 153.5(3) 16_555 2_555 ?
O3 M2 O4 141.2(3) 16_555 1_555 ?
O3 M2 O5 137.5(3) 16_555 2_555 ?
O3 M2 O7 76.4(2) 16_555 2_555 ?
O3 M2 O8 68.9(2) 16_555 10_554 ?
O3 M2 O9 87.1(3) 16_555 1_555 ?
O3 M2 O9 97.8(2) 16_555 2_555 ?
O4 M2 O5 70.5(3) 1_555 2_555 ?
O4 M2 O7 135.8(3) 1_555 2_555 ?
O4 M2 O8 74.6(2) 1_555 10_554 ?
O4 M2 O9 86.6(3) 1_555 1_555 ?
O4 M2 O9 115.3(3) 1_555 2_555 ?
O5 M2 O7 65.5(2) 2_555 2_555 ?
O5 M2 O8 141.7(3) 2_555 10_554 ?
O5 M2 O9 130.2(4) 2_555 1_555 ?
O5 M2 O9 81.5(2) 2_555 2_555 ?
O7 M2 O8 144.5(3) 2_555 10_554 ?
O7 M2 O9 125.6(4) 2_555 1_555 ?
O7 M2 O9 62.6(2) 2_555 2_555 ?
O8 M2 O9 61.2(2) 10_554 1_555 ?
O8 M2 O9 128.7(3) 10_554 2_555 ?
O9 M2 O9 69.1(3) 1_555 2_555 ?
O1 M3 O2 56.79(18) 16_555 13_554 ?
O1 M3 O3 132.8(2) 16_555 2_555 ?
O1 M3 O4 66.6(2) 16_555 1_555 ?
O1 M3 O5 70.49(18) 16_555 2_555 ?
O1 M3 O7 127.7(3) 16_555 11_554 ?
O1 M3 O8 145.9(3) 16_555 14_554 ?
O1 M3 O10 63.98(19) 16_555 11_554 ?
O1 M3 O10 92.4(3) 16_555 12_454 ?
O2 M3 O3 141.49(17) 13_554 2_555 ?
O2 M3 O4 119.6(2) 13_554 1_555 ?
O2 M3 O5 106.24(17) 13_554 2_555 ?
O2 M3 O7 104.4(3) 13_554 11_554 ?
O2 M3 O8 90.5(2) 13_554 14_554 ?
O2 M3 O10 62.37(16) 13_554 11_554 ?
O2 M3 O10 64.00(16) 13_554 12_454 ?
O3 M3 O4 92.3(2) 2_555 1_555 ?
O3 M3 O5 62.60(18) 2_555 2_555 ?
O3 M3 O7 93.6(2) 2_555 11_554 ?
O3 M3 O8 66.61(17) 2_555 14_554 ?
O3 M3 O10 153.8(2) 2_555 11_554 ?
O3 M3 O10 77.7(2) 2_555 12_454 ?
O4 M3 O5 70.0(2) 1_555 2_555 ?
O4 M3 O7 93.5(3) 1_555 11_554 ?
O4 M3 O8 147.4(3) 1_555 14_554 ?
O4 M3 O10 76.02(19) 1_555 11_554 ?
O4 M3 O10 140.5(4) 1_555 12_454 ?
O5 M3 O7 149.3(3) 2_555 11_554 ?
O5 M3 O8 116.0(2) 2_555 14_554 ?
O5 M3 O10 131.0(3) 2_555 11_554 ?
O5 M3 O10 71.5(2) 2_555 12_454 ?
O7 M3 O8 64.9(2) 11_554 14_554 ?
O7 M3 O10 64.36(19) 11_554 11_554 ?
O7 M3 O10 124.8(3) 11_554 12_454 ?
O8 M3 O10 111.7(2) 14_554 11_554 ?
O8 M3 O10 61.7(2) 14_554 12_454 ?
O10 M3 O10 125.9(3) 11_554 12_454 ?
V1 M4 O3 101.9(2) 1_555 1_555 ?
V1 M4 O3 101.9(2) 1_555 2_555 ?
V1 M4 O3 101.9(2) 1_555 3_555 ?
O1 M4 O1 56.7(3) 1_555 2_555 ?
O1 M4 O1 56.7(2) 1_555 3_555 ?
O1 M4 O3 69.3(2) 1_555 1_555 ?
O1 M4 O3 121.7(3) 1_555 2_555 ?
O1 M4 O3 110.2(2) 1_555 3_555 ?
O1 M4 O1 56.7(3) 2_555 3_555 ?
O1 M4 O3 110.2(3) 2_555 1_555 ?
O1 M4 O3 69.3(2) 2_555 2_555 ?
O1 M4 O3 121.7(3) 2_555 3_555 ?
O1 M4 O3 121.7(3) 3_555 1_555 ?
O1 M4 O3 110.2(3) 3_555 2_555 ?
O1 M4 O3 69.3(2) 3_555 3_555 ?
O3 M4 O3 115.9(3) 1_555 2_555 ?
O3 M4 O3 115.9(2) 1_555 3_555 ?
O3 M4 O3 115.9(3) 2_555 3_555 ?
O6 M5 O6 82.0(2) 1_555 2_555 ?
O6 M5 O6 82.0(3) 1_555 3_555 ?
O6 M5 O9 102.4(3) 1_555 1_555 ?
O6 M5 O9 98.3(3) 1_555 2_555 ?
O6 M5 O9 175.6(4) 1_555 3_555 ?
O6 M5 O6 82.0(3) 2_555 3_555 ?
O6 M5 O9 175.6(3) 2_555 1_555 ?
O6 M5 O9 102.4(3) 2_555 2_555 ?
O6 M5 O9 98.3(3) 2_555 3_555 ?
O6 M5 O9 98.3(3) 3_555 1_555 ?
O6 M5 O9 175.6(4) 3_555 2_555 ?
O6 M5 O9 102.4(3) 3_555 3_555 ?
O9 M5 O9 77.3(3) 1_555 2_555 ?
O9 M5 O9 77.3(2) 1_555 3_555 ?
O9 M5 O9 77.3(3) 2_555 3_555 ?
O6 Ni1 O6 82.0(2) 1_555 2_555 ?
O6 Ni1 O6 82.0(3) 1_555 3_555 ?
O6 Ni1 O9 102.4(3) 1_555 1_555 ?
O6 Ni1 O9 98.3(3) 1_555 2_555 ?
O6 Ni1 O9 175.6(4) 1_555 3_555 ?
O6 Ni1 O6 82.0(3) 2_555 3_555 ?
O6 Ni1 O9 175.6(3) 2_555 1_555 ?
O6 Ni1 O9 102.4(3) 2_555 2_555 ?
O6 Ni1 O9 98.3(3) 2_555 3_555 ?
O6 Ni1 O9 98.3(3) 3_555 1_555 ?
O6 Ni1 O9 175.6(4) 3_555 2_555 ?
O6 Ni1 O9 102.4(3) 3_555 3_555 ?
O9 Ni1 O9 77.3(3) 1_555 2_555 ?
O9 Ni1 O9 77.3(2) 1_555 3_555 ?
O9 Ni1 O9 77.3(3) 2_555 3_555 ?
M4 V1 O1 74.0(4) 1_555 1_555 ?
M4 V1 O1 74.0(4) 1_555 2_555 ?
M4 V1 O1 74.0(3) 1_555 3_555 ?
M4 V1 O2 180.0(6) 1_555 4_554 ?
O1 V1 O1 112.7(5) 1_555 2_555 ?
O1 V1 O1 112.7(4) 1_555 3_555 ?
O1 V1 O2 106.0(5) 1_555 4_554 ?
O1 V1 O1 112.7(5) 2_555 3_555 ?
O1 V1 O2 106.0(5) 2_555 4_554 ?
O1 V1 O2 106.0(5) 3_555 4_554 ?
O3 V2 O4 112.9(4) 1_555 1_555 ?
O3 V2 O5 102.0(4) 1_555 1_555 ?
O3 V2 O6 111.7(3) 1_555 10_554 ?
O4 V2 O5 118.2(5) 1_555 1_555 ?
O4 V2 O6 108.3(4) 1_555 10_554 ?
O5 V2 O6 103.3(3) 1_555 10_554 ?
O7 V3 O8 116.2(4) 1_555 10_554 ?
O7 V3 O9 109.2(5) 1_555 1_555 ?
O7 V3 O10 106.5(4) 1_555 1_555 ?
O8 V3 O9 102.8(3) 10_554 1_555 ?
O8 V3 O10 109.4(4) 10_554 1_555 ?
O9 V3 O10 112.8(4) 1_555 1_555 ?
M1 O1 M2 97.00(18) 3_555 10_554 ?
M1 O1 M3 95.16(18) 3_555 10_554 ?
M1 O1 M4 115.8(3) 3_555 1_555 ?
M1 O1 V1 120.5(2) 3_555 1_555 ?
M1 O1 O1 153.9(3) 3_555 2_555 ?
M1 O1 O1 95.2(2) 3_555 3_555 ?
M1 O1 O2 103.4(2) 3_555 4_554 ?
M1 O1 O4 68.33(20) 3_555 10_554 ?
M1 O1 O10 50.2(2) 3_555 14_544 ?
M2 O1 M3 85.78(15) 10_554 10_554 ?
M2 O1 M4 95.3(2) 10_554 1_555 ?
M2 O1 V1 142.3(2) 10_554 1_555 ?
M2 O1 O1 109.0(3) 10_554 2_555 ?
M2 O1 O1 156.9(2) 10_554 3_555 ?
M2 O1 O2 136.4(3) 10_554 4_554 ?
M2 O1 O4 52.14(17) 10_554 10_554 ?
M2 O1 O10 115.8(2) 10_554 14_544 ?
M3 O1 M4 148.5(3) 10_554 1_555 ?
M3 O1 V1 87.26(20) 10_554 1_555 ?
M3 O1 O1 88.2(2) 10_554 2_555 ?
M3 O1 O1 112.65(19) 10_554 3_555 ?
M3 O1 O2 54.66(18) 10_554 4_554 ?
M3 O1 O4 49.06(17) 10_554 10_554 ?
M3 O1 O10 53.57(17) 10_554 14_544 ?
M4 O1 V1 72.8(3) 1_555 1_555 ?
M4 O1 O1 61.7(3) 1_555 2_555 ?
M4 O1 O1 61.7(2) 1_555 3_555 ?
M4 O1 O2 109.3(4) 1_555 4_554 ?
M4 O1 O4 146.7(3) 1_555 10_554 ?
M4 O1 O10 146.0(4) 1_555 14_544 ?
V1 O1 O4 136.1(3) 1_555 10_554 ?
V1 O1 O10 88.7(3) 1_555 14_544 ?
O1 O1 O1 60.0(2) 2_555 3_555 ?
O1 O1 O2 58.2(3) 2_555 4_554 ?
O1 O1 O4 129.6(3) 2_555 10_554 ?
O1 O1 O10 115.6(3) 2_555 14_544 ?
O1 O1 O2 58.2(2) 3_555 4_554 ?
O1 O1 O4 150.9(3) 3_555 10_554 ?
O1 O1 O10 87.0(2) 3_555 14_544 ?
O2 O1 O4 101.1(2) 4_554 10_554 ?
O2 O1 O10 57.4(2) 4_554 14_544 ?
O4 O1 O10 63.99(19) 10_554 14_544 ?
M3 O2 M3 116.21(8) 7_445 8_555 ?
M3 O2 M3 116.21(10) 7_445 9_455 ?
M3 O2 V1 101.4(3) 7_445 4_555 ?
M3 O2 O1 68.5(2) 7_445 4_555 ?
M3 O2 O1 99.6(2) 7_445 5_555 ?
M3 O2 O1 131.9(2) 7_445 6_555 ?
M3 O2 O10 159.51(19) 7_445 16_555 ?
M3 O2 O10 60.46(15) 7_445 17_545 ?
M3 O2 O10 57.52(15) 7_445 18_445 ?
M3 O2 M3 116.21(11) 8_555 9_455 ?
M3 O2 V1 101.4(3) 8_555 4_555 ?
M3 O2 O1 99.6(2) 8_555 4_555 ?
M3 O2 O1 131.9(2) 8_555 5_555 ?
M3 O2 O1 68.55(20) 8_555 6_555 ?
M3 O2 O10 60.47(15) 8_555 16_555 ?
M3 O2 O10 57.52(15) 8_555 17_545 ?
M3 O2 O10 159.51(20) 8_555 18_445 ?
M3 O2 V1 101.4(3) 9_455 4_555 ?
M3 O2 O1 131.9(3) 9_455 4_555 ?
M3 O2 O1 68.5(2) 9_455 5_555 ?
M3 O2 O1 99.6(2) 9_455 6_555 ?
M3 O2 O10 57.52(12) 9_455 16_555 ?
M3 O2 O10 159.5(3) 9_455 17_545 ?
M3 O2 O10 60.46(13) 9_455 18_445 ?
V1 O2 O10 99.1(3) 4_555 16_555 ?
V1 O2 O10 99.1(3) 4_555 17_545 ?
V1 O2 O10 99.1(3) 4_555 18_445 ?
O1 O2 O1 63.6(3) 4_555 5_555 ?
O1 O2 O1 63.6(3) 4_555 6_555 ?
O1 O2 O10 131.2(3) 4_555 16_555 ?
O1 O2 O10 67.5(2) 4_555 17_545 ?
O1 O2 O10 95.7(3) 4_555 18_445 ?
O1 O2 O1 63.6(2) 5_555 6_555 ?
O1 O2 O10 95.7(2) 5_555 16_555 ?
O1 O2 O10 131.2(3) 5_555 17_545 ?
O1 O2 O10 67.5(2) 5_555 18_445 ?
O1 O2 O10 67.5(2) 6_555 16_555 ?
O1 O2 O10 95.7(3) 6_555 17_545 ?
O1 O2 O10 131.2(3) 6_555 18_445 ?
O10 O2 O10 117.6(3) 16_555 17_545 ?
O10 O2 O10 117.56(19) 16_555 18_445 ?
O10 O2 O10 117.6(3) 17_545 18_445 ?
M2 O3 M3 120.09(16) 10_554 3_555 ?
M2 O3 M4 101.77(18) 10_554 1_555 ?
M2 O3 V2 129.3(2) 10_554 1_555 ?
M2 O3 O4 124.1(2) 10_554 1_555 ?
M2 O3 O5 148.4(2) 10_554 1_555 ?
M2 O3 O6 97.5(2) 10_554 10_554 ?
M2 O3 O8 60.62(20) 10_554 13_544 ?
M3 O3 M4 95.89(17) 3_555 1_555 ?
M3 O3 V2 94.29(20) 3_555 1_555 ?
M3 O3 O4 114.9(2) 3_555 1_555 ?
M3 O3 O5 54.55(18) 3_555 1_555 ?
M3 O3 O6 103.48(19) 3_555 10_554 ?
M3 O3 O8 59.54(19) 3_555 13_544 ?
M4 O3 V2 111.0(3) 1_555 1_555 ?
M4 O3 O4 81.7(2) 1_555 1_555 ?
M4 O3 O5 109.7(3) 1_555 1_555 ?
M4 O3 O6 140.7(3) 1_555 10_554 ?
M4 O3 O8 110.5(2) 1_555 13_544 ?
V2 O3 O8 132.6(3) 1_555 13_544 ?
O4 O3 O5 65.3(2) 1_555 1_555 ?
O4 O3 O6 59.3(2) 1_555 10_554 ?
O4 O3 O8 166.5(3) 1_555 13_544 ?
O5 O3 O6 59.41(19) 1_555 10_554 ?
O5 O3 O8 104.0(3) 1_555 13_544 ?
O6 O3 O8 108.8(3) 10_554 13_544 ?
M2 O4 M3 96.42(18) 1_555 1_555 ?
M2 O4 V2 134.8(2) 1_555 1_555 ?
M2 O4 O1 50.80(18) 1_555 16_555 ?
M2 O4 O3 159.5(3) 1_555 1_555 ?
M2 O4 O5 107.6(3) 1_555 1_555 ?
M2 O4 O5 54.4(2) 1_555 2_555 ?
M2 O4 O6 121.0(3) 1_555 10_554 ?
M3 O4 V2 127.5(2) 1_555 1_555 ?
M3 O4 O1 64.4(2) 1_555 16_555 ?
M3 O4 O3 101.0(3) 1_555 1_555 ?
M3 O4 O5 155.4(3) 1_555 1_555 ?
M3 O4 O5 53.8(2) 1_555 2_555 ?
M3 O4 O6 115.3(3) 1_555 10_554 ?
V2 O4 O1 134.9(4) 1_555 16_555 ?
V2 O4 O5 160.0(4) 1_555 2_555 ?
O1 O4 O3 148.3(3) 16_555 1_555 ?
O1 O4 O5 136.4(3) 16_555 1_555 ?
O1 O4 O5 65.0(2) 16_555 2_555 ?
O1 O4 O6 99.2(3) 16_555 10_554 ?
O3 O4 O5 54.4(2) 1_555 1_555 ?
O3 O4 O5 130.8(3) 1_555 2_555 ?
O3 O4 O6 60.1(2) 1_555 10_554 ?
O5 O4 O5 139.4(3) 1_555 2_555 ?
O5 O4 O6 56.2(2) 1_555 10_554 ?
O5 O4 O6 163.2(3) 2_555 10_554 ?
M1 O5 M2 111.85(16) 17_545 3_555 ?
M1 O5 M3 105.73(16) 17_545 3_555 ?
M1 O5 V2 98.5(2) 17_545 1_555 ?
M1 O5 O3 109.2(2) 17_545 1_555 ?
M1 O5 O4 114.7(3) 17_545 1_555 ?
M1 O5 O4 149.3(2) 17_545 3_555 ?
M1 O5 O6 60.43(19) 17_545 10_554 ?
M1 O5 O7 54.30(18) 17_545 1_555 ?
M1 O5 O10 52.04(19) 17_545 10_554 ?
M2 O5 M3 98.82(17) 3_555 3_555 ?
M2 O5 V2 137.3(2) 3_555 1_555 ?
M2 O5 O3 138.3(2) 3_555 1_555 ?
M2 O5 O4 106.9(2) 3_555 1_555 ?
M2 O5 O4 55.05(16) 3_555 3_555 ?
M2 O5 O6 148.0(2) 3_555 10_554 ?
M2 O5 O7 64.47(17) 3_555 1_555 ?
M2 O5 O10 131.3(2) 3_555 10_554 ?
M3 O5 V2 101.04(20) 3_555 1_555 ?
M3 O5 O3 62.85(20) 3_555 1_555 ?
M3 O5 O4 117.7(3) 3_555 1_555 ?
M3 O5 O4 56.15(17) 3_555 3_555 ?
M3 O5 O6 113.22(20) 3_555 10_554 ?
M3 O5 O7 137.0(2) 3_555 1_555 ?
M3 O5 O10 56.75(18) 3_555 10_554 ?
V2 O5 O4 108.8(2) 1_555 3_555 ?
V2 O5 O7 118.2(3) 1_555 1_555 ?
V2 O5 O10 90.9(3) 1_555 10_554 ?
O3 O5 O4 60.2(2) 1_555 1_555 ?
O3 O5 O4 85.5(2) 1_555 3_555 ?
O3 O5 O6 63.34(20) 1_555 10_554 ?
O3 O5 O7 153.6(3) 1_555 1_555 ?
O3 O5 O10 72.0(3) 1_555 10_554 ?
O4 O5 O4 96.0(2) 1_555 3_555 ?
O4 O5 O6 58.7(2) 1_555 10_554 ?
O4 O5 O7 105.2(3) 1_555 1_555 ?
O4 O5 O10 121.6(3) 1_555 10_554 ?
O4 O5 O6 146.4(2) 3_555 10_554 ?
O4 O5 O7 119.4(2) 3_555 1_555 ?
O4 O5 O10 112.4(2) 3_555 10_554 ?
O6 O5 O7 90.4(2) 10_554 1_555 ?
O6 O5 O10 71.3(2) 10_554 10_554 ?
O7 O5 O10 103.3(3) 1_555 10_554 ?
M1 O6 M1 118.51(18) 8_555 9_455 ?
M1 O6 M5 101.37(19) 8_555 1_555 ?
M1 O6 Ni1 101.37(19) 8_555 1_555 ?
M1 O6 V2 93.55(19) 8_555 16_555 ?
M1 O6 O3 100.4(2) 8_555 16_555 ?
M1 O6 O4 115.9(3) 8_555 16_555 ?
M1 O6 O5 55.29(18) 8_555 16_555 ?
M1 O6 O6 107.0(2) 8_555 2_555 ?
M1 O6 O6 55.48(20) 8_555 3_555 ?
M1 O6 M5 102.97(19) 9_455 1_555 ?
M1 O6 Ni1 102.97(19) 9_455 1_555 ?
M1 O6 V2 107.79(18) 9_455 16_555 ?
M1 O6 O3 128.8(2) 9_455 16_555 ?
M1 O6 O4 72.56(20) 9_455 16_555 ?
M1 O6 O5 120.0(2) 9_455 16_555 ?
M1 O6 O6 57.16(17) 9_455 2_555 ?
M1 O6 O6 108.5(3) 9_455 3_555 ?
M5 O6 V2 133.61(19) 1_555 16_555 ?
M5 O6 O3 100.14(20) 1_555 16_555 ?
M5 O6 O4 140.0(3) 1_555 16_555 ?
M5 O6 O5 136.8(2) 1_555 16_555 ?
M5 O6 O6 48.98(17) 1_555 2_555 ?
M5 O6 O6 49.0(2) 1_555 3_555 ?
Ni1 O6 V2 133.61(19) 1_555 16_555 ?
Ni1 O6 O3 100.14(20) 1_555 16_555 ?
Ni1 O6 O4 140.0(3) 1_555 16_555 ?
Ni1 O6 O5 136.8(2) 1_555 16_555 ?
Ni1 O6 O6 48.98(17) 1_555 2_555 ?
Ni1 O6 O6 49.0(2) 1_555 3_555 ?
V2 O6 O6 158.5(2) 16_555 2_555 ?
V2 O6 O6 140.7(3) 16_555 3_555 ?
O3 O6 O4 60.6(2) 16_555 16_555 ?
O3 O6 O5 57.25(19) 16_555 16_555 ?
O3 O6 O6 141.7(2) 16_555 2_555 ?
O3 O6 O6 121.1(3) 16_555 3_555 ?
O4 O6 O5 65.1(2) 16_555 16_555 ?
O4 O6 O6 125.1(2) 16_555 2_555 ?
O4 O6 O6 171.0(3) 16_555 3_555 ?
O5 O6 O6 160.1(2) 16_555 2_555 ?
O5 O6 O6 107.8(2) 16_555 3_555 ?
O6 O6 O6 60.0(2) 2_555 3_555 ?
M1 O7 M2 98.75(14) 17_545 3_555 ?
M1 O7 M3 114.83(19) 17_545 17_545 ?
M1 O7 V3 119.3(2) 17_545 1_555 ?
M1 O7 O5 54.10(18) 17_545 1_555 ?
M1 O7 O8 88.7(2) 17_545 10_554 ?
M1 O7 O8 50.36(18) 17_545 12_554 ?
M1 O7 O9 117.9(3) 17_545 1_555 ?
M1 O7 O10 142.3(3) 17_545 1_555 ?
M2 O7 M3 136.44(16) 3_555 17_545 ?
M2 O7 V3 88.0(2) 3_555 1_555 ?
M2 O7 O5 50.05(15) 3_555 1_555 ?
M2 O7 O8 101.99(19) 3_555 10_554 ?
M2 O7 O8 143.2(2) 3_555 12_554 ?
M2 O7 O9 52.45(20) 3_555 1_555 ?
M2 O7 O10 106.06(20) 3_555 1_555 ?
M3 O7 V3 98.0(2) 17_545 1_555 ?
M3 O7 O5 168.3(2) 17_545 1_555 ?
M3 O7 O8 105.5(2) 17_545 10_554 ?
M3 O7 O8 64.73(19) 17_545 12_554 ?
M3 O7 O9 122.7(3) 17_545 1_555 ?
M3 O7 O10 63.0(2) 17_545 1_555 ?
V3 O7 O5 91.7(3) 1_555 1_555 ?
V3 O7 O8 122.6(3) 1_555 12_554 ?
O5 O7 O8 79.5(2) 1_555 10_554 ?
O5 O7 O8 104.4(2) 1_555 12_554 ?
O5 O7 O9 69.0(2) 1_555 1_555 ?
O5 O7 O10 127.5(3) 1_555 1_555 ?
O8 O7 O8 97.2(3) 10_554 12_554 ?
O8 O7 O9 56.1(2) 10_554 1_555 ?
O8 O7 O10 58.9(2) 10_554 1_555 ?
O8 O7 O9 152.8(3) 12_554 1_555 ?
O8 O7 O10 110.7(3) 12_554 1_555 ?
O9 O7 O10 61.8(2) 1_555 1_555 ?
M1 O8 M2 93.60(16) 9_455 16_555 ?
M1 O8 M3 106.86(16) 9_455 9_455 ?
M1 O8 V3 161.5(2) 9_455 16_555 ?
M1 O8 O3 108.4(2) 9_455 7_455 ?
M1 O8 O7 131.6(2) 9_455 16_555 ?
M1 O8 O7 56.69(17) 9_455 18_445 ?
M1 O8 O9 136.7(2) 9_455 16_555 ?
M1 O8 O10 160.0(2) 9_455 16_555 ?
M2 O8 M3 104.29(15) 16_555 9_455 ?
M2 O8 V3 89.85(19) 16_555 16_555 ?
M2 O8 O3 50.49(18) 16_555 7_455 ?
M2 O8 O7 111.3(2) 16_555 16_555 ?
M2 O8 O7 109.55(18) 16_555 18_445 ?
M2 O8 O9 52.58(18) 16_555 16_555 ?
M2 O8 O10 98.7(2) 16_555 16_555 ?
M3 O8 V3 89.82(17) 9_455 16_555 ?
M3 O8 O3 53.85(18) 9_455 7_455 ?
M3 O8 O7 106.1(2) 9_455 16_555 ?
M3 O8 O7 50.40(15) 9_455 18_445 ?
M3 O8 O9 107.42(19) 9_455 16_555 ?
M3 O8 O10 54.82(16) 9_455 16_555 ?
V3 O8 O3 87.8(3) 16_555 7_455 ?
V3 O8 O7 138.3(2) 16_555 18_445 ?
O3 O8 O7 119.6(3) 7_455 16_555 ?
O3 O8 O7 78.3(2) 7_455 18_445 ?
O3 O8 O9 72.9(2) 7_455 16_555 ?
O3 O8 O10 68.9(2) 7_455 16_555 ?
O7 O8 O7 137.1(3) 16_555 18_445 ?
O7 O8 O9 59.9(2) 16_555 16_555 ?
O7 O8 O10 57.3(2) 16_555 16_555 ?
O7 O8 O9 151.0(2) 18_445 16_555 ?
O7 O8 O10 104.1(2) 18_445 16_555 ?
O9 O8 O10 62.7(2) 16_555 16_555 ?
M2 O9 M2 136.3(2) 1_555 3_555 ?
M2 O9 M5 100.1(2) 1_555 1_555 ?
M2 O9 Ni1 100.1(2) 1_555 1_555 ?
M2 O9 V3 102.9(2) 1_555 1_555 ?
M2 O9 O7 128.4(3) 1_555 1_555 ?
M2 O9 O8 66.2(2) 1_555 10_554 ?
M2 O9 O9 56.6(2) 1_555 2_555 ?
M2 O9 O9 112.2(2) 1_555 3_555 ?
M2 O9 O10 106.5(3) 1_555 1_555 ?
M2 O9 M5 98.12(19) 3_555 1_555 ?
M2 O9 Ni1 98.12(19) 3_555 1_555 ?
M2 O9 V3 100.2(2) 3_555 1_555 ?
M2 O9 O7 64.9(2) 3_555 1_555 ?
M2 O9 O8 119.5(2) 3_555 10_554 ?
M2 O9 O9 110.1(3) 3_555 2_555 ?
M2 O9 O9 54.30(19) 3_555 3_555 ?
M2 O9 O10 113.1(2) 3_555 1_555 ?
M5 O9 V3 122.21(20) 1_555 1_555 ?
M5 O9 O7 125.7(3) 1_555 1_555 ?
M5 O9 O8 138.0(2) 1_555 10_554 ?
M5 O9 O9 51.4(2) 1_555 2_555 ?
M5 O9 O9 51.36(18) 1_555 3_555 ?
M5 O9 O10 89.4(2) 1_555 1_555 ?
Ni1 O9 V3 122.21(20) 1_555 1_555 ?
Ni1 O9 O7 125.7(3) 1_555 1_555 ?
Ni1 O9 O8 138.0(2) 1_555 10_554 ?
Ni1 O9 O9 51.4(2) 1_555 2_555 ?
Ni1 O9 O9 51.36(18) 1_555 3_555 ?
Ni1 O9 O10 89.4(2) 1_555 1_555 ?
V3 O9 O9 149.5(3) 1_555 2_555 ?
V3 O9 O9 144.9(2) 1_555 3_555 ?
O7 O9 O8 64.0(2) 1_555 10_554 ?
O7 O9 O9 174.5(4) 1_555 2_555 ?
O7 O9 O9 114.5(3) 1_555 3_555 ?
O7 O9 O10 57.8(2) 1_555 1_555 ?
O8 O9 O9 121.4(3) 10_554 2_555 ?
O8 O9 O9 170.2(2) 10_554 3_555 ?
O8 O9 O10 60.20(19) 10_554 1_555 ?
O9 O9 O9 60.0(2) 2_555 3_555 ?
O9 O9 O10 124.7(3) 2_555 1_555 ?
O9 O9 O10 128.1(2) 3_555 1_555 ?
M1 O10 M3 106.80(18) 8_555 17_545 ?
M1 O10 M3 102.85(15) 8_555 18_555 ?
M1 O10 V3 145.1(2) 8_555 1_555 ?
M1 O10 O1 55.13(19) 8_555 9_555 ?
M1 O10 O2 105.72(17) 8_555 10_554 ?
M1 O10 O5 54.03(19) 8_555 16_555 ?
M1 O10 O7 137.5(3) 8_555 1_555 ?
M1 O10 O8 151.6(2) 8_555 10_554 ?
M1 O10 O9 111.8(2) 8_555 1_555 ?
M3 O10 M3 113.94(17) 17_545 18_555 ?
M3 O10 V3 88.4(2) 17_545 1_555 ?
M3 O10 O1 62.4(2) 17_545 9_555 ?
M3 O10 O2 57.17(15) 17_545 10_554 ?
M3 O10 O5 138.5(3) 17_545 16_555 ?
M3 O10 O7 52.60(20) 17_545 1_555 ?
M3 O10 O8 101.6(2) 17_545 10_554 ?
M3 O10 O9 111.2(2) 17_545 1_555 ?
M3 O10 V3 99.02(18) 18_555 1_555 ?
M3 O10 O1 91.9(2) 18_555 9_555 ?
M3 O10 O2 58.48(13) 18_555 10_554 ?
M3 O10 O5 51.71(17) 18_555 16_555 ?
M3 O10 O7 119.3(2) 18_555 1_555 ?
M3 O10 O8 63.45(17) 18_555 10_554 ?
M3 O10 O9 109.91(20) 18_555 1_555 ?
V3 O10 O1 150.8(3) 1_555 9_555 ?
V3 O10 O2 108.9(2) 1_555 10_554 ?
V3 O10 O5 129.4(3) 1_555 16_555 ?
O1 O10 O2 55.05(19) 9_555 10_554 ?
O1 O10 O5 78.2(3) 9_555 16_555 ?
O1 O10 O7 114.5(3) 9_555 1_555 ?
O1 O10 O8 143.5(3) 9_555 10_554 ?
O1 O10 O9 157.3(3) 9_555 1_555 ?
O2 O10 O5 90.3(2) 10_554 16_555 ?
O2 O10 O7 92.7(2) 10_554 1_555 ?
O2 O10 O8 88.5(2) 10_554 10_554 ?
O2 O10 O9 142.4(2) 10_554 1_555 ?
O5 O10 O7 166.0(3) 16_555 1_555 ?
O5 O10 O8 102.6(2) 16_555 10_554 ?
O5 O10 O9 110.2(3) 16_555 1_555 ?
O7 O10 O8 63.8(2) 1_555 10_554 ?
O7 O10 O9 60.4(2) 1_555 1_555 ?
O8 O10 O9 57.12(18) 10_554 1_555 ?

loop_
_geom_bond_atom_site_label_1
_geom_bond_atom_site_label_2
_geom_bond_distance
_geom_bond_site_symmetry_2
_geom_bond_publ_flag
M1 O1 2.539(4) 2_555 ?
M1 O5 2.440(5) 11_554 ?
M1 O6 2.532(5) 14_554 ?
M1 O6 2.582(4) 15_554 ?
M1 O7 2.446(5) 11_554 ?
M1 O8 2.254(5) 14_554 ?
M1 O10 2.377(4) 15_554 ?
M2 O1 2.383(4) 16_555 ?
M2 O3 2.462(4) 16_555 ?
M2 O4 2.427(5) 1_555 ?
M2 O5 2.408(5) 2_555 ?
M2 O7 2.835(5) 2_555 ?
M2 O8 2.781(5) 10_554 ?
M2 O9 2.414(6) 1_555 ?
M2 O9 2.481(4) 2_555 ?
M3 O1 2.945(5) 16_555 ?
M3 O2 2.5812(18) 13_554 ?
M3 O3 2.619(3) 2_555 ?
M3 O4 2.467(5) 1_555 ?
M3 O5 2.398(4) 2_555 ?
M3 O7 2.382(5) 11_554 ?
M3 O8 2.795(5) 14_554 ?
M3 O10 2.673(4) 11_554 ?
M3 O10 2.554(6) 12_454 ?
M4 V1 2.923(8) 1_555 ?
M4 O1 2.942(8) 1_555 ?
M4 O1 2.942(8) 2_555 ?
M4 O1 2.942(8) 3_555 ?
M4 O3 2.630(5) 1_555 ?
M4 O3 2.630(5) 2_555 ?
M4 O3 2.630(4) 3_555 ?
M5 O6 2.161(4) 1_555 ?
M5 O6 2.161(4) 2_555 ?
M5 O6 2.161(5) 3_555 ?
M5 O9 2.223(4) 1_555 ?
M5 O9 2.223(6) 2_555 ?
M5 O9 2.223(5) 3_555 ?
Ni1 O6 2.161(4) 1_555 ?
Ni1 O6 2.161(4) 2_555 ?
Ni1 O6 2.161(5) 3_555 ?
Ni1 O9 2.223(4) 1_555 ?
Ni1 O9 2.223(6) 2_555 ?
Ni1 O9 2.223(5) 3_555 ?
V1 M4 2.923(8) 1_555 ?
V1 O1 1.677(5) 1_555 ?
V1 O1 1.677(6) 2_555 ?
V1 O1 1.677(4) 3_555 ?
V1 O2 1.638(7) 4_554 ?
V2 O3 1.653(4) 1_555 ?
V2 O4 1.693(5) 1_555 ?
V2 O5 1.709(4) 1_555 ?
V2 O6 1.702(4) 10_554 ?
V3 O7 1.699(5) 1_555 ?
V3 O8 1.698(4) 10_554 ?
V3 O9 1.709(4) 1_555 ?
V3 O10 1.674(4) 1_555 ?
O1 M1 2.539(6) 3_555 ?
O1 M2 2.383(4) 10_554 ?
O1 M3 2.945(5) 10_554 ?
O1 M4 2.942(8) 1_555 ?
O1 V1 1.677(5) 1_555 ?
O1 O1 2.792(8) 2_555 ?
O1 O1 2.792(5) 3_555 ?
O1 O2 2.648(7) 4_554 ?
O1 O4 2.996(6) 10_554 ?
O1 O10 2.985(6) 14_544 ?
O2 M3 2.5812(18) 7_445 ?
O2 M3 2.5812(19) 8_555 ?
O2 M3 2.581(2) 9_455 ?
O2 V1 1.638(7) 4_555 ?
O2 O1 2.648(7) 4_555 ?
O2 O1 2.648(7) 5_555 ?
O2 O1 2.648(7) 6_555 ?
O2 O10 2.722(4) 16_555 ?
O2 O10 2.722(5) 17_545 ?
O2 O10 2.722(4) 18_445 ?
O3 M2 2.462(4) 10_554 ?
O3 M3 2.619(5) 3_555 ?
O3 M4 2.630(5) 1_555 ?
O3 V2 1.653(4) 1_555 ?
O3 O4 2.789(6) 1_555 ?
O3 O5 2.613(6) 1_555 ?
O3 O6 2.776(5) 10_554 ?
O3 O8 2.977(7) 13_544 ?
O4 M2 2.427(5) 1_555 ?
O4 M3 2.467(5) 1_555 ?
O4 V2 1.693(5) 1_555 ?
O4 O1 2.996(7) 16_555 ?
O4 O3 2.789(6) 1_555 ?
O4 O5 2.919(7) 1_555 ?
O4 O5 2.792(7) 2_555 ?
O4 O6 2.752(7) 10_554 ?
O5 M1 2.440(5) 17_545 ?
O5 M2 2.408(4) 3_555 ?
O5 M3 2.398(4) 3_555 ?
O5 V2 1.709(4) 1_555 ?
O5 O3 2.613(6) 1_555 ?
O5 O4 2.919(7) 1_555 ?
O5 O4 2.792(5) 3_555 ?
O5 O6 2.674(5) 10_554 ?
O5 O7 2.858(6) 1_555 ?
O5 O10 2.897(7) 10_554 ?
O6 M1 2.582(5) 8_555 ?
O6 M1 2.532(5) 9_455 ?
O6 M5 2.161(4) 1_555 ?
O6 Ni1 2.161(4) 1_555 ?
O6 V2 1.702(4) 16_555 ?
O6 O3 2.776(5) 16_555 ?
O6 O4 2.752(7) 16_555 ?
O6 O5 2.674(5) 16_555 ?
O6 O6 2.836(4) 2_555 ?
O6 O6 2.836(7) 3_555 ?
O7 M1 2.446(5) 17_545 ?
O7 M2 2.835(4) 3_555 ?
O7 M3 2.382(5) 17_545 ?
O7 V3 1.699(5) 1_555 ?
O7 O5 2.858(6) 1_555 ?
O7 O8 2.885(7) 10_554 ?
O7 O8 2.799(6) 12_554 ?
O7 O9 2.779(7) 1_555 ?
O7 O10 2.703(6) 1_555 ?
O8 M1 2.254(4) 9_455 ?
O8 M2 2.781(5) 16_555 ?
O8 M3 2.795(4) 9_455 ?
O8 V3 1.698(4) 16_555 ?
O8 O3 2.977(7) 7_455 ?
O8 O7 2.885(7) 16_555 ?
O8 O7 2.799(5) 18_445 ?
O8 O9 2.664(5) 16_555 ?
O8 O10 2.752(5) 16_555 ?
O9 M2 2.414(6) 1_555 ?
O9 M2 2.481(6) 3_555 ?
O9 M5 2.223(4) 1_555 ?
O9 Ni1 2.223(4) 1_555 ?
O9 V3 1.709(4) 1_555 ?
O9 O7 2.779(7) 1_555 ?
O9 O8 2.664(5) 10_554 ?
O9 O9 2.777(7) 2_555 ?
O9 O9 2.777(5) 3_555 ?
O9 O10 2.818(6) 1_555 ?
O10 M1 2.377(4) 8_555 ?
O10 M3 2.673(6) 17_545 ?
O10 M3 2.554(4) 18_555 ?
O10 V3 1.674(4) 1_555 ?
O10 O1 2.985(6) 9_555 ?
O10 O2 2.722(4) 10_554 ?
O10 O5 2.897(7) 16_555 ?
O10 O7 2.703(6) 1_555 ?
O10 O8 2.752(5) 10_554 ?
O10 O9 2.818(6) 1_555 ?
